data_2240402
loop_
_publ_author_name
'Kim, Dae-Woong'
'Shin, Jong Won'
'Kim, Jin Hong'
'Moon, Dohyun'

_publ_section_title
;
 Crystal structure of
 <i>trans</i>-(1,8-dibutyl-1,3,6,8,10,13-hexaazacyclotetradecane-\k^4^<i>N</i>^3^,<i>N</i>^6^,<i>N</i>^10^,<i>N</i>^13^)bis(5-methyltetrazolato-\k<i>N</i>)nickel(II)
 from synchrotron data
;
_journal_coeditor_code IS5389
_journal_issue 2
_journal_name_full 'Acta Crystallographica Section E'
_journal_page_first 173
_journal_page_last 175
_journal_paper_doi 10.1107/S2056989015000651
_journal_volume 71
_journal_year 2015
_chemical_formula_iupac '[Ni (C2 H3 N4)2 (C16 H38 N6)]'
_chemical_formula_moiety 'C20 H44 N14 Ni'
_chemical_formula_sum 'C20 H44 N14 Ni'
_chemical_formula_weight 539.40
_chemical_name_systematic
<i>trans</i>-(1,8-Dibutyl-1,3,6,8,10,13-hexaazacyclotetradecane-\k^4^<i>N</i>^3^,<i>N</i>^6^,<i>N</i>^10^,<i>N</i>^13^)bis(5-methyltetrazolato-\k<i>N</i>^2^)nickel(II)
_space_group_crystal_system monoclinic
_space_group_IT_number 15
_space_group_name_Hall '-C 2yc'
_space_group_name_H-M_alt 'C 1 2/c 1'
_symmetry_space_group_name_Hall '-C 2yc'
_symmetry_space_group_name_H-M 'C 1 2/c 1'
_atom_sites_solution_hydrogens geom
_audit_creation_method SHELXL-2014/7
_cell_angle_alpha 90
_cell_angle_beta 98.94(3)
_cell_angle_gamma 90
_cell_formula_units_Z 4
_cell_length_a 24.040(5)
_cell_length_b 12.923(3)
_cell_length_c 8.7170(17)
_cell_measurement_reflns_used 25946
_cell_measurement_temperature 100(2)
_cell_measurement_theta_max 33.55
_cell_measurement_theta_min 0.36
_cell_volume 2675.2(10)
_computing_cell_refinement
;
<i>HKL3000sm</i> (Otwinowski & Minor, 1997)
;
_computing_data_collection
;
<i>PAL ADSC Quantum-210 ADX</i> (Arvai & Nielsen, 1983)
;
_computing_data_reduction
;
<i>HKL3000sm</i> (Otwinowski & Minor, 1997)
;
_computing_molecular_graphics
;
<i>DIAMOND4</i> (Putz & Brandenburg, 2014)
;
_computing_publication_material
;
publCIF (Westrip, 2010)
;
_computing_structure_refinement
;
<i>SHELXL2014/7</i> (Sheldrick, 2008, 2015<i>b</i>)
;
_computing_structure_solution
;
<i>SHELXT2014/5</i> (Sheldrick, 2015<i>a</i>)
;
_diffrn_ambient_temperature 100(2)
_diffrn_measured_fraction_theta_full 0.999
_diffrn_measured_fraction_theta_max 0.999
_diffrn_measurement_device_type 'ADSC Q210 CCD area-detector'
_diffrn_measurement_method '\w scan'
_diffrn_radiation_type synchrotron
_diffrn_radiation_wavelength 0.62998
_diffrn_reflns_av_R_equivalents 0.0415
_diffrn_reflns_limit_h_max 33
_diffrn_reflns_limit_h_min -33
_diffrn_reflns_limit_k_max 17
_diffrn_reflns_limit_k_min -17
_diffrn_reflns_limit_l_max 12
_diffrn_reflns_limit_l_min -12
_diffrn_reflns_number 12808
_diffrn_reflns_theta_full 22.209
_diffrn_reflns_theta_max 25.999
_diffrn_reflns_theta_min 1.590
_exptl_absorpt_coefficient_mu 0.551
_exptl_absorpt_correction_T_max 0.978
_exptl_absorpt_correction_T_min 0.973
_exptl_absorpt_correction_type empirical
_exptl_absorpt_process_details
;
(<i>HKL3000sm SCALEPACK</i>;  Otwinowski & Minor, 1997)
;
_exptl_crystal_colour pink
_exptl_crystal_density_diffrn 1.339
_exptl_crystal_description block
_exptl_crystal_F_000 1160
_exptl_crystal_size_max 0.050
_exptl_crystal_size_mid 0.040
_exptl_crystal_size_min 0.040
_refine_diff_density_max 0.316
_refine_diff_density_min -0.788
_refine_ls_extinction_method none
_refine_ls_goodness_of_fit_ref 1.079
_refine_ls_hydrogen_treatment constr
_refine_ls_matrix_type full
_refine_ls_number_parameters 162
_refine_ls_number_reflns 3761
_refine_ls_number_restraints 0
_refine_ls_restrained_S_all 1.079
_refine_ls_R_factor_all 0.0406
_refine_ls_R_factor_gt 0.0321
_refine_ls_shift/su_max 0.000
_refine_ls_shift/su_mean 0.000
_refine_ls_structure_factor_coef Fsqd
_refine_ls_weighting_details 'w=1/[\s^2^(Fo^2^)+(0.0565P)^2^+0.1060P] where P=(Fo^2^+2Fc^2^)/3'
_refine_ls_weighting_scheme calc
_refine_ls_wR_factor_gt 0.0868
_refine_ls_wR_factor_ref 0.0899
_reflns_number_gt 3150
_reflns_number_total 3761
_reflns_threshold_expression I>2\s(I)
_cod_data_source_file is5389sup1.cf
_cod_data_source_block I
_cod_original_cell_volume 2675.1(9)
_cod_database_code 2240402
_cod_database_fobs_code 2240402
_shelx_space_group_comment
;
The symmetry employed for this shelxl refinement is uniquely defined
by the following loop, which should always be used as a source of
symmetry information in preference to the above space-group names.
They are only intended as comments.
;
_shelx_estimated_absorpt_t_min 0.973
_shelx_estimated_absorpt_t_max 0.978

loop_
_space_group_symop_operation_xyz
'x, y, z'
'-x, y, -z+1/2'
'x+1/2, y+1/2, z'
'-x+1/2, y+1/2, -z+1/2'
'-x, -y, -z'
'x, -y, z-1/2'
'-x+1/2, -y+1/2, -z'
'x+1/2, -y+1/2, z-1/2'

loop_
_atom_site_type_symbol
_atom_site_label
_atom_site_fract_x
_atom_site_fract_y
_atom_site_fract_z
_atom_site_U_iso_or_equiv
_atom_site_adp_type
_atom_site_calc_flag
_atom_site_occupancy
Ni Ni1 0.2500 0.7500 0.5000 0.00596(8) Uani d 1
N N1 0.31782(5) 0.83411(8) 0.60560(11) 0.0073(2) Uani d 1
H H1 0.3488 0.7841 0.6424 0.009 Uiso calc 1
N N2 0.28136(5) 0.73476(8) 0.29352(12) 0.0076(2) Uani d 1
H H2 0.3095 0.6773 0.3067 0.009 Uiso calc 1
N N3 0.35616(5) 0.86428(8) 0.36376(12) 0.0095(2) Uani d 1
C C1 0.29951(5) 0.88036(9) 0.74420(13) 0.0094(2) Uani d 1
H H1A 0.2752 0.9411 0.7137 0.011 Uiso calc 1
H H1B 0.3327 0.9038 0.8177 0.011 Uiso calc 1
C C2 0.34005(6) 0.90993(9) 0.50278(14) 0.0097(2) Uani d 1
H H2A 0.3110 0.9634 0.4716 0.012 Uiso calc 1
H H2B 0.3733 0.9448 0.5621 0.012 Uiso calc 1
C C3 0.31026(6) 0.82902(9) 0.24815(14) 0.0096(2) Uani d 1
H H3A 0.3251 0.8147 0.1505 0.011 Uiso calc 1
H H3B 0.2823 0.8854 0.2270 0.011 Uiso calc 1
C C4 0.23296(6) 0.70064(10) 0.17841(14) 0.0095(2) Uani d 1
H H4A 0.2464 0.6706 0.0864 0.011 Uiso calc 1
H H4B 0.2083 0.7603 0.1441 0.011 Uiso calc 1
C C5 0.40350(6) 0.79167(10) 0.39114(15) 0.0119(2) Uani d 1
H H5A 0.4070 0.7560 0.2926 0.014 Uiso calc 1
H H5B 0.3955 0.7386 0.4666 0.014 Uiso calc 1
C C6 0.45926(6) 0.84385(12) 0.45282(18) 0.0188(3) Uani d 1
H H6A 0.4686 0.8939 0.3747 0.023 Uiso calc 1
H H6B 0.4553 0.8829 0.5483 0.023 Uiso calc 1
C C7 0.50699(7) 0.76635(13) 0.4891(2) 0.0237(3) Uani d 1
H H7A 0.5101 0.7263 0.3940 0.028 Uiso calc 1
H H7B 0.4977 0.7172 0.5685 0.028 Uiso calc 1
C C8 0.56368(7) 0.81669(16) 0.5480(2) 0.0334(4) Uani d 1
H H8A 0.5737 0.8641 0.4688 0.050 Uiso calc 1
H H8B 0.5926 0.7630 0.5696 0.050 Uiso calc 1
H H8C 0.5612 0.8554 0.6434 0.050 Uiso calc 1
N N4 0.30074(5) 0.61260(8) 0.58628(12) 0.0100(2) Uani d 1
N N5 0.29007(5) 0.51298(9) 0.56721(14) 0.0156(2) Uani d 1
N N6 0.33266(5) 0.45876(9) 0.64836(16) 0.0185(3) Uani d 1
N N7 0.35088(5) 0.62585(9) 0.67914(13) 0.0146(2) Uani d 1
C C9 0.36869(6) 0.52976(10) 0.71493(17) 0.0157(3) Uani d 1
C C10 0.42228(7) 0.50538(13) 0.8200(2) 0.0298(4) Uani d 1
H H10A 0.4139 0.4869 0.9230 0.045 Uiso calc 1
H H10B 0.4470 0.5661 0.8285 0.045 Uiso calc 1
H H10C 0.4411 0.4472 0.7773 0.045 Uiso calc 1

loop_
_atom_site_aniso_label
_atom_site_aniso_U_11
_atom_site_aniso_U_22
_atom_site_aniso_U_33
_atom_site_aniso_U_12
_atom_site_aniso_U_13
_atom_site_aniso_U_23
Ni1 0.00867(12) 0.00459(12) 0.00474(11) -0.00101(8) 0.00141(8) -0.00027(7)
N1 0.0102(5) 0.0052(5) 0.0069(4) -0.0004(4) 0.0021(4) -0.0002(4)
N2 0.0092(5) 0.0077(5) 0.0061(4) -0.0007(4) 0.0016(4) -0.0005(4)
N3 0.0085(5) 0.0105(5) 0.0097(5) -0.0006(4) 0.0024(4) 0.0003(4)
C1 0.0120(6) 0.0083(5) 0.0080(5) -0.0012(4) 0.0016(4) -0.0031(4)
C2 0.0114(6) 0.0068(5) 0.0115(5) -0.0016(4) 0.0032(4) 0.0001(4)
C3 0.0112(6) 0.0095(6) 0.0084(5) -0.0012(4) 0.0026(4) 0.0022(4)
C4 0.0112(6) 0.0109(6) 0.0062(5) 0.0000(5) 0.0012(4) -0.0009(4)
C5 0.0099(6) 0.0126(6) 0.0136(6) 0.0010(5) 0.0029(5) 0.0006(5)
C6 0.0117(7) 0.0189(7) 0.0250(7) -0.0002(5) 0.0008(5) -0.0032(6)
C7 0.0128(7) 0.0257(8) 0.0316(8) 0.0019(6) -0.0001(6) 0.0016(6)
C8 0.0139(8) 0.0426(10) 0.0409(10) 0.0023(7) -0.0038(7) -0.0053(8)
N4 0.0123(5) 0.0071(5) 0.0108(5) -0.0002(4) 0.0024(4) 0.0009(4)
N5 0.0149(6) 0.0081(5) 0.0233(6) 0.0003(4) 0.0017(5) 0.0026(4)
N6 0.0129(6) 0.0099(5) 0.0323(7) 0.0017(4) 0.0025(5) 0.0051(5)
N7 0.0134(6) 0.0110(5) 0.0180(5) 0.0013(4) -0.0016(4) 0.0027(4)
C9 0.0127(6) 0.0113(6) 0.0233(7) 0.0019(5) 0.0028(5) 0.0060(5)
C10 0.0194(8) 0.0199(7) 0.0460(10) 0.0024(6) -0.0079(7) 0.0092(7)

loop_
_atom_type_symbol
_atom_type_description
_atom_type_scat_dispersion_real
_atom_type_scat_dispersion_imag
_atom_type_scat_source
C C 0.0020 0.0010 'International Tables Vol C Tables 4.2.6.8 and 6.1.1.4'
H H 0.0000 0.0000 'International Tables Vol C Tables 4.2.6.8 and 6.1.1.4'
N N 0.0050 0.0020 'International Tables Vol C Tables 4.2.6.8 and 6.1.1.4'
Ni Ni 0.3520 0.9030 'International Tables Vol C Tables 4.2.6.8 and 6.1.1.4'

loop_
_geom_angle_atom_site_label_1
_geom_angle_atom_site_label_2
_geom_angle_atom_site_label_3
_geom_angle_site_symmetry_1
_geom_angle_site_symmetry_3
_geom_angle
N1 Ni1 N1 7_566 . 180.0
N1 Ni1 N2 7_566 . 86.04(4)
N1 Ni1 N2 . . 93.96(4)
N1 Ni1 N2 7_566 7_566 93.96(4)
N1 Ni1 N2 . 7_566 86.04(4)
N2 Ni1 N2 . 7_566 180.0
N1 Ni1 N4 7_566 7_566 85.15(4)
N1 Ni1 N4 . 7_566 94.86(4)
N2 Ni1 N4 . 7_566 92.11(4)
N2 Ni1 N4 7_566 7_566 87.89(4)
N1 Ni1 N4 7_566 . 94.86(4)
N1 Ni1 N4 . . 85.14(4)
N2 Ni1 N4 . . 87.89(4)
N2 Ni1 N4 7_566 . 92.11(4)
N4 Ni1 N4 7_566 . 180.0
C1 N1 C2 . . 114.13(10)
C1 N1 Ni1 . . 105.32(8)
C2 N1 Ni1 . . 114.48(8)
C1 N1 H1 . . 107.5
C2 N1 H1 . . 107.5
Ni1 N1 H1 . . 107.5
C4 N2 C3 . . 114.49(10)
C4 N2 Ni1 . . 105.31(8)
C3 N2 Ni1 . . 113.75(7)
C4 N2 H2 . . 107.7
C3 N2 H2 . . 107.7
Ni1 N2 H2 . . 107.7
C3 N3 C2 . . 115.80(10)
C3 N3 C5 . . 113.60(10)
C2 N3 C5 . . 115.15(10)
N1 C1 C4 . 7_566 108.83(10)
N1 C1 H1A . . 109.9
C4 C1 H1A 7_566 . 109.9
N1 C1 H1B . . 109.9
C4 C1 H1B 7_566 . 109.9
H1A C1 H1B . . 108.3
N3 C2 N1 . . 113.80(10)
N3 C2 H2A . . 108.8
N1 C2 H2A . . 108.8
N3 C2 H2B . . 108.8
N1 C2 H2B . . 108.8
H2A C2 H2B . . 107.7
N3 C3 N2 . . 114.21(10)
N3 C3 H3A . . 108.7
N2 C3 H3A . . 108.7
N3 C3 H3B . . 108.7
N2 C3 H3B . . 108.7
H3A C3 H3B . . 107.6
N2 C4 C1 . 7_566 107.88(10)
N2 C4 H4A . . 110.1
C1 C4 H4A 7_566 . 110.1
N2 C4 H4B . . 110.1
C1 C4 H4B 7_566 . 110.1
H4A C4 H4B . . 108.4
N3 C5 C6 . . 113.12(11)
N3 C5 H5A . . 109.0
C6 C5 H5A . . 109.0
N3 C5 H5B . . 109.0
C6 C5 H5B . . 109.0
H5A C5 H5B . . 107.8
C7 C6 C5 . . 112.13(12)
C7 C6 H6A . . 109.2
C5 C6 H6A . . 109.2
C7 C6 H6B . . 109.2
C5 C6 H6B . . 109.2
H6A C6 H6B . . 107.9
C6 C7 C8 . . 113.29(14)
C6 C7 H7A . . 108.9
C8 C7 H7A . . 108.9
C6 C7 H7B . . 108.9
C8 C7 H7B . . 108.9
H7A C7 H7B . . 107.7
C7 C8 H8A . . 109.5
C7 C8 H8B . . 109.5
H8A C8 H8B . . 109.5
C7 C8 H8C . . 109.5
H8A C8 H8C . . 109.5
H8B C8 H8C . . 109.5
N5 N4 N7 . . 109.66(11)
N5 N4 Ni1 . . 130.78(9)
N7 N4 Ni1 . . 119.52(8)
N4 N5 N6 . . 108.96(11)
C9 N6 N5 . . 105.08(11)
C9 N7 N4 . . 104.21(11)
N6 C9 N7 . . 112.09(13)
N6 C9 C10 . . 124.23(13)
N7 C9 C10 . . 123.67(13)
C9 C10 H10A . . 109.5
C9 C10 H10B . . 109.5
H10A C10 H10B . . 109.5
C9 C10 H10C . . 109.5
H10A C10 H10C . . 109.5
H10B C10 H10C . . 109.5

loop_
_geom_bond_atom_site_label_1
_geom_bond_atom_site_label_2
_geom_bond_site_symmetry_2
_geom_bond_distance
Ni1 N1 . 2.0543(12)
Ni1 N2 . 2.0661(11)
Ni1 N4 . 2.2183(11)
N1 C1 . 1.4752(15)
N1 C2 . 1.4826(15)
N1 H1 . 1.0000
N2 C4 . 1.4807(17)
N2 C3 . 1.4860(16)
N2 H2 . 1.0000
N3 C3 . 1.4474(17)
N3 C2 . 1.4535(16)
N3 C5 . 1.4657(17)
C1 C4 7_566 1.5244(17)
C1 H1A . 0.9900
C1 H1B . 0.9900
C2 H2A . 0.9900
C2 H2B . 0.9900
C3 H3A . 0.9900
C3 H3B . 0.9900
C4 C1 7_566 1.5244(17)
C4 H4A . 0.9900
C4 H4B . 0.9900
C5 C6 . 1.522(2)
C5 H5A . 0.9900
C5 H5B . 0.9900
C6 C7 . 1.519(2)
C6 H6A . 0.9900
C6 H6B . 0.9900
C7 C8 . 1.525(2)
C7 H7A . 0.9900
C7 H7B . 0.9900
C8 H8A . 0.9800
C8 H8B . 0.9800
C8 H8C . 0.9800
N4 N5 . 1.3182(15)
N4 N7 . 1.3543(16)
N5 N6 . 1.3469(17)
N6 C9 . 1.3314(19)
N7 C9 . 1.3347(17)
C9 C10 . 1.494(2)
C10 H10A . 0.9800
C10 H10B . 0.9800
C10 H10C . 0.9800

loop_
_geom_hbond_atom_site_label_D
_geom_hbond_atom_site_label_H
_geom_hbond_atom_site_label_A
_geom_hbond_site_symmetry_A
_geom_hbond_distance_DH
_geom_hbond_distance_HA
_geom_hbond_distance_DA
_geom_hbond_angle_DHA
N1 H1 N7 . 1.00 2.07 2.8508(16) 133
N2 H2 N6 6_565 1.00 2.35 3.1403(16) 135

loop_
_geom_torsion_atom_site_label_1
_geom_torsion_atom_site_label_2
_geom_torsion_atom_site_label_3
_geom_torsion_atom_site_label_4
_geom_torsion_site_symmetry_4
_geom_torsion
C2 N1 C1 C4 7_566 168.66(10)
Ni1 N1 C1 C4 7_566 42.26(11)
C3 N3 C2 N1 . 70.86(14)
C5 N3 C2 N1 . -65.05(14)
C1 N1 C2 N3 . -177.96(10)
Ni1 N1 C2 N3 . -56.49(12)
C2 N3 C3 N2 . -71.26(14)
C5 N3 C3 N2 . 65.32(14)
C4 N2 C3 N3 . 177.73(10)
Ni1 N2 C3 N3 . 56.58(12)
C3 N2 C4 C1 7_566 -167.67(10)
Ni1 N2 C4 C1 7_566 -41.97(10)
C3 N3 C5 C6 . 154.78(11)
C2 N3 C5 C6 . -68.36(14)
N3 C5 C6 C7 . 176.68(12)
C5 C6 C7 C8 . 178.80(14)
N7 N4 N5 N6 . 0.63(15)
Ni1 N4 N5 N6 . -177.06(9)
N4 N5 N6 C9 . -0.27(16)
N5 N4 N7 C9 . -0.72(15)
Ni1 N4 N7 C9 . 177.28(9)
N5 N6 C9 N7 . -0.20(17)
N5 N6 C9 C10 . 178.68(15)
N4 N7 C9 N6 . 0.56(16)
N4 N7 C9 C10 . -178.32(14)
